data_2214871
loop_
_publ_author_name
'Markowitz, Brian M. E.'
'Turnbull, Mark M.'
'Awwadi, Firas F.'

_publ_section_title
;
 Dibromidobis(quinoxaline-\k<i>N</i>)zinc(II)
;
_journal_coeditor_code TK2172
_journal_issue 8
_journal_name_full 'Acta Crystallographica Section E'
_journal_page_first m2043
_journal_page_last m2043
_journal_paper_doi 10.1107/S1600536807031716
_journal_volume 63
_journal_year 2007
_chemical_formula_iupac '[Zn Br2 (C8 H6 N2)2]'
_chemical_formula_moiety 'C16 H12 Br2 N4 Zn'
_chemical_formula_sum 'C16 H12 Br2 N4 Zn'
_chemical_formula_weight 485.49
_chemical_name_systematic
;
Dibromidobis(quinoxaline-\kN)zinc(II)
;
_space_group_IT_number 2
_symmetry_cell_setting triclinic
_symmetry_space_group_name_Hall '-P 1'
_symmetry_space_group_name_H-M 'P -1'
_atom_sites_solution_hydrogens geom
_atom_sites_solution_primary direct
_atom_sites_solution_secondary difmap
_audit_creation_method SHELXL97
_cell_angle_alpha 80.067(13)
_cell_angle_beta 86.260(12)
_cell_angle_gamma 73.940(10)
_cell_formula_units_Z 2
_cell_length_a 8.2527(11)
_cell_length_b 8.6670(9)
_cell_length_c 12.4651(17)
_cell_measurement_reflns_used 31
_cell_measurement_temperature 295(2)
_cell_measurement_theta_max 15.6
_cell_measurement_theta_min 3.3
_cell_volume 843.80(19)
_computing_cell_refinement XSCANS
_computing_data_collection 'XSCANS (Siemens, 1992)'
_computing_data_reduction 'SHELXTL (Siemens, 1990)'
_computing_molecular_graphics SHELXTL
_computing_publication_material SHELXTL
_computing_structure_refinement 'SHELXL97 (Sheldrick, 1997)'
_computing_structure_solution 'SHELXS97 (Sheldrick, 1997)'
_diffrn_ambient_temperature 295(2)
_diffrn_measured_fraction_theta_full 0.983
_diffrn_measured_fraction_theta_max 0.983
_diffrn_measurement_device_type 'Bruker P4'
_diffrn_measurement_method \w
_diffrn_radiation_monochromator graphite
_diffrn_radiation_source 'fine-focus sealed tube'
_diffrn_radiation_type MoK\a
_diffrn_radiation_wavelength 0.71073
_diffrn_reflns_av_R_equivalents 0.082
_diffrn_reflns_av_sigmaI/netI 0.097
_diffrn_reflns_limit_h_max 1
_diffrn_reflns_limit_h_min -9
_diffrn_reflns_limit_k_max 9
_diffrn_reflns_limit_k_min -10
_diffrn_reflns_limit_l_max 14
_diffrn_reflns_limit_l_min -14
_diffrn_reflns_number 3382
_diffrn_reflns_theta_full 24.6
_diffrn_reflns_theta_max 24.6
_diffrn_reflns_theta_min 2.5
_diffrn_standards_decay_% 2.1
_diffrn_standards_interval_count 97
_diffrn_standards_number 3
_exptl_absorpt_coefficient_mu 6.193
_exptl_absorpt_correction_T_max 0.476
_exptl_absorpt_correction_T_min 0.363
_exptl_absorpt_correction_type psi-scan
_exptl_absorpt_process_details '(SHELXTL; Siemens, 1990)'
_exptl_crystal_colour colourless
_exptl_crystal_density_diffrn 1.911
_exptl_crystal_density_method 'not measured'
_exptl_crystal_description parallelpiped
_exptl_crystal_F_000 472
_exptl_crystal_size_max 0.2
_exptl_crystal_size_mid 0.15
_exptl_crystal_size_min 0.12
_refine_diff_density_max 0.68
_refine_diff_density_min -0.53
_refine_ls_extinction_method none
_refine_ls_goodness_of_fit_ref 1.01
_refine_ls_hydrogen_treatment constr
_refine_ls_matrix_type full
_refine_ls_number_parameters 208
_refine_ls_number_reflns 2781
_refine_ls_number_restraints 0
_refine_ls_restrained_S_all 1.01
_refine_ls_R_factor_all 0.112
_refine_ls_R_factor_gt 0.055
_refine_ls_shift/su_max 0.000
_refine_ls_shift/su_mean 0.000
_refine_ls_structure_factor_coef Fsqd
_refine_ls_weighting_details 'calc w = 1/[\s^2^(Fo^2^)+(0.0507P)^2^+0.6175P] where P=(Fo^2^+2Fc^2^)/3'
_refine_ls_weighting_scheme calc
_refine_ls_wR_factor_gt 0.109
_refine_ls_wR_factor_ref 0.129
_reflns_number_gt 1703
_reflns_number_total 2781
_reflns_threshold_expression I>2\s(I)
_cod_data_source_file tk2172.cif
_cod_data_source_block I
_cod_original_cell_volume 843.80(18)
_cod_database_code 2214871
_cod_database_fobs_code 2214871

loop_
_symmetry_equiv_pos_as_xyz
'x, y, z'
'-x, -y, -z'

loop_
_atom_site_type_symbol
_atom_site_label
_atom_site_fract_x
_atom_site_fract_y
_atom_site_fract_z
_atom_site_U_iso_or_equiv
_atom_site_adp_type
_atom_site_calc_flag
_atom_site_refinement_flags
_atom_site_occupancy
Zn Zn 0.34064(11) 0.66777(11) 0.75037(8) 0.0414(3) Uani d . 1
Br Br1 0.48802(12) 0.39624(11) 0.73519(9) 0.0618(3) Uani d . 1
Br Br2 0.48360(11) 0.86374(11) 0.76689(8) 0.0560(3) Uani d . 1
N N1 0.2157(8) 0.7537(7) 0.6045(5) 0.0396(16) Uani d . 1
C C2 0.2853(11) 0.8412(10) 0.5272(7) 0.048(2) Uani d . 1
H H2A 0.3835 0.8650 0.5427 0.058 Uiso calc R 1
C C3 0.2186(13) 0.8992(11) 0.4236(8) 0.057(2) Uani d . 1
H H3A 0.2736 0.9606 0.3733 0.068 Uiso calc R 1
N N4 0.0816(11) 0.8707(9) 0.3944(6) 0.058(2) Uani d . 1
C C5 0.0051(11) 0.7813(10) 0.4701(8) 0.049(2) Uani d . 1
C C6 -0.1435(11) 0.7466(12) 0.4439(8) 0.057(3) Uani d . 1
H H6A -0.1895 0.7856 0.3751 0.069 Uiso calc R 1
C C7 -0.2190(12) 0.6551(12) 0.5204(9) 0.060(3) Uani d . 1
H H7A -0.3178 0.6336 0.5035 0.072 Uiso calc R 1
C C8 -0.1515(11) 0.5936(11) 0.6230(8) 0.056(2) Uani d . 1
H H8A -0.2055 0.5305 0.6728 0.067 Uiso calc R 1
C C9 -0.0086(10) 0.6229(10) 0.6527(7) 0.047(2) Uani d . 1
H H9A 0.0359 0.5801 0.7215 0.057 Uiso calc R 1
C C10 0.0702(9) 0.7198(9) 0.5763(7) 0.038(2) Uani d . 1
N N11 0.2023(8) 0.6495(8) 0.8954(5) 0.0393(16) Uani d . 1
C C12 0.2657(11) 0.5273(11) 0.9726(8) 0.051(2) Uani d . 1
H H12A 0.3641 0.4501 0.9577 0.061 Uiso calc R 1
C C13 0.1906(13) 0.5087(12) 1.0769(8) 0.060(3) Uani d . 1
H H13A 0.2438 0.4226 1.1294 0.071 Uiso calc R 1
N N14 0.0498(11) 0.6075(10) 1.1023(6) 0.059(2) Uani d . 1
C C15 -0.0207(11) 0.7367(10) 1.0254(7) 0.046(2) Uani d . 1
C C16 -0.1749(11) 0.8485(12) 1.0501(8) 0.054(2) Uani d . 1
H H16A -0.2280 0.8339 1.1178 0.065 Uiso calc R 1
C C17 -0.2415(12) 0.9746(12) 0.9740(8) 0.057(2) Uani d . 1
H H17A -0.3427 1.0474 0.9899 0.068 Uiso calc R 1
C C18 -0.1666(11) 1.0026(11) 0.8715(7) 0.051(2) Uani d . 1
H H18A -0.2165 1.0938 0.8216 0.062 Uiso calc R 1
C C19 -0.0202(10) 0.8964(10) 0.8445(7) 0.044(2) Uani d . 1
H H19A 0.0291 0.9138 0.7759 0.052 Uiso calc R 1
C C20 0.0556(9) 0.7603(9) 0.9212(6) 0.0368(19) Uani d . 1

loop_
_atom_site_aniso_label
_atom_site_aniso_U_11
_atom_site_aniso_U_22
_atom_site_aniso_U_33
_atom_site_aniso_U_12
_atom_site_aniso_U_13
_atom_site_aniso_U_23
Zn 0.0367(6) 0.0398(6) 0.0459(7) -0.0105(4) -0.0020(5) -0.0017(5)
Br1 0.0525(6) 0.0409(5) 0.0840(8) -0.0006(4) -0.0017(5) -0.0081(5)
Br2 0.0524(6) 0.0567(6) 0.0657(7) -0.0249(5) 0.0031(5) -0.0132(5)
N1 0.031(4) 0.035(4) 0.046(4) -0.003(3) 0.003(3) 0.001(3)
C2 0.044(5) 0.045(5) 0.051(6) -0.011(4) 0.013(4) -0.001(5)
C3 0.072(7) 0.054(6) 0.042(6) -0.021(5) 0.014(5) 0.001(5)
N4 0.084(6) 0.043(4) 0.040(5) -0.010(4) -0.001(4) -0.001(4)
C5 0.052(5) 0.040(5) 0.050(6) 0.000(4) -0.006(5) -0.014(5)
C6 0.047(6) 0.066(6) 0.055(7) 0.000(5) -0.013(5) -0.020(5)
C7 0.043(5) 0.061(6) 0.080(8) -0.008(5) -0.010(5) -0.030(6)
C8 0.052(6) 0.067(6) 0.053(7) -0.021(5) 0.006(5) -0.017(5)
C9 0.047(5) 0.051(5) 0.046(6) -0.014(4) 0.002(4) -0.011(4)
C10 0.032(5) 0.034(4) 0.044(6) 0.000(4) 0.001(4) -0.010(4)
N11 0.036(4) 0.041(4) 0.040(4) -0.014(3) -0.007(3) 0.006(3)
C12 0.044(5) 0.050(5) 0.057(7) -0.013(4) -0.011(5) -0.002(5)
C13 0.068(7) 0.060(6) 0.050(7) -0.027(6) -0.018(5) 0.017(5)
N14 0.068(6) 0.066(5) 0.047(5) -0.031(5) -0.004(4) 0.002(4)
C15 0.051(5) 0.051(5) 0.040(5) -0.023(5) -0.011(4) -0.001(4)
C16 0.054(6) 0.069(6) 0.044(6) -0.023(5) 0.009(5) -0.012(5)
C17 0.049(5) 0.065(6) 0.060(7) -0.009(5) -0.002(5) -0.031(6)
C18 0.054(6) 0.055(6) 0.043(6) -0.004(5) -0.010(5) -0.016(5)
C19 0.041(5) 0.045(5) 0.044(5) -0.015(4) 0.001(4) 0.002(4)
C20 0.030(4) 0.046(5) 0.035(5) -0.018(4) -0.003(4) 0.002(4)

loop_
_atom_type_symbol
_atom_type_description
_atom_type_scat_dispersion_real
_atom_type_scat_dispersion_imag
_atom_type_scat_source
C C 0.0033 0.0016 'International Tables Vol C Tables 4.2.6.8 and 6.1.1.4'
H H 0.0000 0.0000 'International Tables Vol C Tables 4.2.6.8 and 6.1.1.4'
N N 0.0061 0.0033 'International Tables Vol C Tables 4.2.6.8 and 6.1.1.4'
Zn Zn 0.2839 1.4301 'International Tables Vol C Tables 4.2.6.8 and 6.1.1.4'
Br Br -0.2901 2.4595 'International Tables Vol C Tables 4.2.6.8 and 6.1.1.4'

loop_
_geom_angle_atom_site_label_1
_geom_angle_atom_site_label_2
_geom_angle_atom_site_label_3
_geom_angle
N1 Zn N11 119.5(2)
N1 Zn Br2 104.56(18)
N11 Zn Br2 103.95(18)
N1 Zn Br1 103.70(18)
N11 Zn Br1 104.58(18)
Br2 Zn Br1 121.69(5)
C2 N1 C10 116.0(7)
C2 N1 Zn 117.5(6)
C10 N1 Zn 126.4(5)
N1 C2 C3 123.2(9)
N1 C2 H2A 118.4
C3 C2 H2A 118.4
N4 C3 C2 122.6(8)
N4 C3 H3A 118.7
C2 C3 H3A 118.7
C3 N4 C5 116.9(8)
N4 C5 C6 119.8(9)
N4 C5 C10 122.0(8)
C6 C5 C10 118.3(8)
C7 C6 C5 119.4(9)
C7 C6 H6A 120.3
C5 C6 H6A 120.3
C6 C7 C8 121.4(9)
C6 C7 H7A 119.3
C8 C7 H7A 119.3
C9 C8 C7 121.8(9)
C9 C8 H8A 119.1
C7 C8 H8A 119.1
C8 C9 C10 118.2(9)
C8 C9 H9A 120.9
C10 C9 H9A 120.9
N1 C10 C9 119.6(7)
N1 C10 C5 119.4(7)
C9 C10 C5 121.0(8)
C12 N11 C20 116.5(7)
C12 N11 Zn 117.3(6)
C20 N11 Zn 125.9(5)
N11 C12 C13 122.7(9)
N11 C12 H12A 118.7
C13 C12 H12A 118.7
N14 C13 C12 122.2(9)
N14 C13 H13A 118.9
C12 C13 H13A 118.9
C13 N14 C15 117.5(8)
N14 C15 C20 121.1(8)
N14 C15 C16 119.3(9)
C20 C15 C16 119.6(8)
C17 C16 C15 118.4(8)
C17 C16 H16A 120.8
C15 C16 H16A 120.8
C16 C17 C18 123.1(9)
C16 C17 H17A 118.4
C18 C17 H17A 118.4
C19 C18 C17 120.0(9)
C19 C18 H18A 120.0
C17 C18 H18A 120.0
C18 C19 C20 119.6(8)
C18 C19 H19A 120.2
C20 C19 H19A 120.2
N11 C20 C19 120.7(7)
N11 C20 C15 119.9(7)
C19 C20 C15 119.4(8)

loop_
_geom_bond_atom_site_label_1
_geom_bond_atom_site_label_2
_geom_bond_distance
Zn N1 2.068(7)
Zn N11 2.080(6)
Zn Br2 2.3623(12)
Zn Br1 2.3650(13)
N1 C2 1.323(10)
N1 C10 1.392(9)
C2 C3 1.391(13)
C2 H2A 0.9300
C3 N4 1.308(11)
C3 H3A 0.9300
N4 C5 1.353(11)
C5 C6 1.412(12)
C5 C10 1.421(12)
C6 C7 1.364(13)
C6 H6A 0.9300
C7 C8 1.386(13)
C7 H7A 0.9300
C8 C9 1.360(11)
C8 H8A 0.9300
C9 C10 1.406(11)
C9 H9A 0.9300
N11 C12 1.315(10)
N11 C20 1.380(10)
C12 C13 1.406(13)
C12 H12A 0.9300
C13 N14 1.296(12)
C13 H13A 0.9300
N14 C15 1.361(11)
C15 C20 1.414(11)
C15 C16 1.422(12)
C16 C17 1.333(13)
C16 H16A 0.9300
C17 C18 1.395(12)
C17 H17A 0.9300
C18 C19 1.363(11)
C18 H18A 0.9300
C19 C20 1.406(11)
C19 H19A 0.9300

loop_
_geom_torsion_atom_site_label_1
_geom_torsion_atom_site_label_2
_geom_torsion_atom_site_label_3
_geom_torsion_atom_site_label_4
_geom_torsion
N11 Zn N1 C2 145.7(6)
Br2 Zn N1 C2 30.0(6)
Br1 Zn N1 C2 -98.5(6)
N11 Zn N1 C10 -38.9(7)
Br2 Zn N1 C10 -154.6(5)
Br1 Zn N1 C10 76.9(6)
C10 N1 C2 C3 0.8(11)
Zn N1 C2 C3 176.7(7)
N1 C2 C3 N4 -0.4(14)
C2 C3 N4 C5 0.2(13)
C3 N4 C5 C6 179.8(8)
C3 N4 C5 C10 -0.4(12)
N4 C5 C6 C7 179.5(9)
C10 C5 C6 C7 -0.3(12)
C5 C6 C7 C8 -0.9(14)
C6 C7 C8 C9 0.8(14)
C7 C8 C9 C10 0.6(13)
C2 N1 C10 C9 177.9(8)
Zn N1 C10 C9 2.4(10)
C2 N1 C10 C5 -1.0(10)
Zn N1 C10 C5 -176.5(5)
C8 C9 C10 N1 179.3(7)
C8 C9 C10 C5 -1.9(12)
N4 C5 C10 N1 0.8(12)
C6 C5 C10 N1 -179.4(7)
N4 C5 C10 C9 -178.1(7)
C6 C5 C10 C9 1.8(11)
N1 Zn N11 C12 145.1(6)
Br2 Zn N11 C12 -98.9(6)
Br1 Zn N11 C12 29.7(6)
N1 Zn N11 C20 -39.9(7)
Br2 Zn N11 C20 76.2(6)
Br1 Zn N11 C20 -155.2(6)
C20 N11 C12 C13 -0.4(11)
Zn N11 C12 C13 175.1(6)
N11 C12 C13 N14 2.9(14)
C12 C13 N14 C15 -3.1(13)
C13 N14 C15 C20 1.1(12)
C13 N14 C15 C16 -179.7(8)
N14 C15 C16 C17 179.7(8)
C20 C15 C16 C17 -1.1(13)
C15 C16 C17 C18 -0.4(14)
C16 C17 C18 C19 1.5(14)
C17 C18 C19 C20 -1.0(12)
C12 N11 C20 C19 179.0(7)
Zn N11 C20 C19 3.9(10)
C12 N11 C20 C15 -1.6(10)
Zn N11 C20 C15 -176.7(5)
C18 C19 C20 N11 178.9(7)
C18 C19 C20 C15 -0.5(11)
N14 C15 C20 N11 1.3(12)
C16 C15 C20 N11 -177.9(7)
N14 C15 C20 C19 -179.3(7)
C16 C15 C20 C19 1.5(12)
